data_2217164
loop_
_publ_author_name
'Singh, Mamata'
'Srivastava, Ajay K.'
'Singh, N.K. '
' Shrivastav, Anuraag'
'Sharma, R.K.'

_publ_section_title
;
 Triethylammonium
 <i>N</i>'-(benzylsulfanylthiocarbonyl)-2-hydroxybenzohydrazidate
;
_journal_coeditor_code LH2550
_journal_issue 1
_journal_name_full 'Acta Crystallographica Section E'
_journal_page_first o339
_journal_page_last o339
_journal_paper_doi 10.1107/S1600536807067037
_journal_volume 64
_journal_year 2008
_chemical_formula_iupac 'C6 H16 N +, C15 H13 N2 O2 S2 -'
_chemical_formula_moiety 'C6 H16 N +, C15 H13 N2 O2 S2 -'
_chemical_formula_sum 'C21 H29 N3 O2 S2'
_chemical_formula_weight 419.59
_chemical_melting_point 418
_chemical_name_systematic
;
Triethylammonium
<i>N</i>'-(benzylsulfanylthiocarbonyl)-2-hydroxybenzohydrazidate
;
_space_group_IT_number 61
_symmetry_cell_setting orthorhombic
_symmetry_space_group_name_Hall '-P 2ac 2ab'
_symmetry_space_group_name_H-M 'P b c a'
_cell_angle_alpha 90.00
_cell_angle_beta 90.00
_cell_angle_gamma 90.00
_cell_formula_units_Z 8
_cell_length_a 10.7109(4)
_cell_length_b 18.6807(6)
_cell_length_c 22.1814(7)
_cell_measurement_reflns_used 16320
_cell_measurement_temperature 173(2)
_cell_measurement_theta_max 26.022
_cell_measurement_theta_min 0.998
_cell_volume 4438.2(3)
_computing_cell_refinement 'SCALEPACK (Otwinowski & Minor, 1997)'
_computing_data_collection 'COLLECT (Nonius, 1998)'
_computing_data_reduction 'DENZO and SCALEPACK (Otwinowski & Minor 1997)'
_computing_molecular_graphics 'ORTEP-3 for Windows (Farrugia, 1997)'
_computing_publication_material 'SHELXL97 (Sheldrick, 1997)'
_computing_structure_refinement 'SHELXL97 (Sheldrick, 1997)'
_computing_structure_solution 'SIR97 (Altomare et al., 1999)'
_diffrn_ambient_temperature 173(2)
_diffrn_measured_fraction_theta_full 0.999
_diffrn_measured_fraction_theta_max 0.999
_diffrn_measurement_device_type 'Nonius KappaCCD'
_diffrn_measurement_method '\f scans and \w scans with \k offsets'
_diffrn_radiation_monochromator 'horizonally mounted graphite crystal'
_diffrn_radiation_source 'fine-focus sealed tube'
_diffrn_radiation_type MoK\a
_diffrn_radiation_wavelength 0.71073
_diffrn_reflns_av_R_equivalents 0.1380
_diffrn_reflns_av_sigmaI/netI 0.0650
_diffrn_reflns_limit_h_max 12
_diffrn_reflns_limit_h_min -12
_diffrn_reflns_limit_k_max 20
_diffrn_reflns_limit_k_min -22
_diffrn_reflns_limit_l_max 26
_diffrn_reflns_limit_l_min -26
_diffrn_reflns_number 26195
_diffrn_reflns_theta_full 25.03
_diffrn_reflns_theta_max 25.03
_diffrn_reflns_theta_min 2.37
_diffrn_standards_decay_% 0
_diffrn_standards_interval_count 0
_diffrn_standards_interval_time 0
_diffrn_standards_number 0
_exptl_absorpt_coefficient_mu 0.261
_exptl_absorpt_correction_type none
_exptl_crystal_colour yellow
_exptl_crystal_density_diffrn 1.256
_exptl_crystal_density_method 'not measured'
_exptl_crystal_description chip
_exptl_crystal_F_000 1792
_exptl_crystal_size_max 0.08
_exptl_crystal_size_mid 0.08
_exptl_crystal_size_min 0.05
_refine_diff_density_max 0.344
_refine_diff_density_min -0.229
_refine_ls_extinction_method none
_refine_ls_goodness_of_fit_ref 1.050
_refine_ls_hydrogen_treatment constr
_refine_ls_matrix_type full
_refine_ls_number_parameters 257
_refine_ls_number_reflns 3928
_refine_ls_number_restraints 0
_refine_ls_restrained_S_all 1.050
_refine_ls_R_factor_all 0.1050
_refine_ls_R_factor_gt 0.0563
_refine_ls_shift/su_max 0.000
_refine_ls_shift/su_mean 0.000
_refine_ls_structure_factor_coef Fsqd
_refine_ls_weighting_details 'calc w=1/[\s^2^(Fo^2^)+(0.033P)^2^+3.4211P] where P=(Fo^2^+2Fc^2^)/3'
_refine_ls_weighting_scheme calc
_refine_ls_wR_factor_ref 0.1180
_reflns_number_gt 2542
_reflns_number_total 3928
_reflns_threshold_expression I>2\s(I)
_cod_data_source_file lh2550.cif
_cod_data_source_block I
_cod_database_code 2217164
_cod_database_fobs_code 2217164

loop_
_symmetry_equiv_pos_as_xyz
'x, y, z'
'-x+1/2, -y, z+1/2'
'x+1/2, -y+1/2, -z'
'-x, y+1/2, -z+1/2'
'-x, -y, -z'
'x-1/2, y, -z-1/2'
'-x-1/2, y-1/2, z'
'x, -y-1/2, z-1/2'

loop_
_atom_site_type_symbol
_atom_site_label
_atom_site_fract_x
_atom_site_fract_y
_atom_site_fract_z
_atom_site_U_iso_or_equiv
_atom_site_adp_type
_atom_site_calc_flag
_atom_site_refinement_flags
_atom_site_occupancy
S S1 0.15592(9) 0.33158(5) -0.05488(4) 0.0436(2) Uani d . 1
S S2 0.34667(8) 0.44725(4) -0.01971(4) 0.0380(2) Uani d . 1
O O1 0.5287(2) 0.23266(12) 0.22154(10) 0.0454(6) Uani d . 1
H H1 0.4638 0.2259 0.2010 0.068 Uiso calc R 1
O O2 0.3691(2) 0.25376(12) 0.13887(10) 0.0427(6) Uani d . 1
N N1 0.3824(2) 0.35026(14) 0.07825(12) 0.0351(7) Uani d . 1
H H1A 0.4152 0.3928 0.0719 0.042 Uiso calc R 1
N N2 0.2880(2) 0.32553(13) 0.04023(11) 0.0335(6) Uani d . 1
C C1 0.5386(3) 0.33468(16) 0.15530(13) 0.0302(7) Uani d . 1
C C2 0.5870(3) 0.29257(17) 0.20199(14) 0.0348(8) Uani d . 1
C C3 0.6992(3) 0.31114(19) 0.22951(15) 0.0434(9) Uani d . 1
H H3 0.7313 0.2825 0.2613 0.052 Uiso calc R 1
C C4 0.7638(3) 0.3707(2) 0.21095(16) 0.0462(9) Uani d . 1
H H4 0.8408 0.3826 0.2297 0.055 Uiso calc R 1
C C5 0.7178(3) 0.41331(19) 0.16532(15) 0.0431(9) Uani d . 1
H H5 0.7627 0.4546 0.1528 0.052 Uiso calc R 1
C C6 0.6067(3) 0.39574(17) 0.13812(15) 0.0376(8) Uani d . 1
H H6 0.5751 0.4256 0.1070 0.045 Uiso calc R 1
C C7 0.4235(3) 0.31073(17) 0.12389(14) 0.0332(8) Uani d . 1
C C8 0.2719(3) 0.36876(16) -0.00578(14) 0.0320(7) Uani d . 1
C C9 0.1697(3) 0.38403(17) -0.12303(14) 0.0395(8) Uani d . 1
H H9A 0.2505 0.4097 -0.1220 0.047 Uiso calc R 1
H H9B 0.1719 0.3509 -0.1579 0.047 Uiso calc R 1
C C10 0.0678(3) 0.43768(17) -0.13339(14) 0.0355(8) Uani d . 1
C C11 0.0125(4) 0.4435(2) -0.18983(16) 0.0501(10) Uani d . 1
H H11 0.0358 0.4115 -0.2212 0.060 Uiso calc R 1
C C12 -0.0765(4) 0.4959(2) -0.20057(19) 0.0637(12) Uani d . 1
H H12 -0.1135 0.4995 -0.2394 0.076 Uiso calc R 1
C C13 -0.1118(4) 0.5423(2) -0.1562(2) 0.0597(11) Uani d . 1
H H13 -0.1723 0.5782 -0.1641 0.072 Uiso calc R 1
C C14 -0.0587(4) 0.53656(19) -0.09972(17) 0.0498(10) Uani d . 1
H H14 -0.0833 0.5684 -0.0685 0.060 Uiso calc R 1
C C15 0.0300(3) 0.48471(17) -0.08859(15) 0.0394(8) Uani d . 1
H H15 0.0659 0.4812 -0.0495 0.047 Uiso calc R 1
N N3 0.1590(3) 0.18429(14) 0.07791(13) 0.0420(7) Uani d . 1
H H3A 0.2145 0.2224 0.0807 0.050 Uiso calc R 1
C C16 0.1821(3) 0.14954(19) 0.01787(16) 0.0476(9) Uani d . 1
H H16A 0.1311 0.1055 0.0149 0.057 Uiso calc R 1
H H16B 0.1549 0.1825 -0.0146 0.057 Uiso calc R 1
C C17 0.3143(4) 0.1311(2) 0.0086(2) 0.0683(12) Uani d . 1
H H17A 0.3663 0.1730 0.0173 0.102 Uiso calc R 1
H H17B 0.3271 0.1163 -0.0333 0.102 Uiso calc R 1
H H17C 0.3374 0.0919 0.0357 0.102 Uiso calc R 1
C C18 0.1836(3) 0.13709(19) 0.13117(17) 0.0498(10) Uani d . 1
H H18A 0.1716 0.1655 0.1684 0.060 Uiso calc R 1
H H18B 0.2721 0.1218 0.1300 0.060 Uiso calc R 1
C C19 0.1015(4) 0.0707(2) 0.13475(18) 0.0589(11) Uani d . 1
H H19A 0.0137 0.0851 0.1377 0.088 Uiso calc R 1
H H19B 0.1243 0.0426 0.1704 0.088 Uiso calc R 1
H H19C 0.1135 0.0416 0.0985 0.088 Uiso calc R 1
C C20 0.0303(4) 0.2161(2) 0.07594(17) 0.0527(10) Uani d . 1
H H20A 0.0230 0.2461 0.0393 0.063 Uiso calc R 1
H H20B -0.0313 0.1768 0.0725 0.063 Uiso calc R 1
C C21 -0.0019(4) 0.2601(2) 0.1287(2) 0.0746(13) Uani d . 1
H H21A -0.0068 0.2295 0.1645 0.112 Uiso calc R 1
H H21B -0.0827 0.2833 0.1220 0.112 Uiso calc R 1
H H21C 0.0625 0.2967 0.1347 0.112 Uiso calc R 1

loop_
_atom_site_aniso_label
_atom_site_aniso_U_11
_atom_site_aniso_U_22
_atom_site_aniso_U_33
_atom_site_aniso_U_12
_atom_site_aniso_U_13
_atom_site_aniso_U_23
S1 0.0456(5) 0.0354(5) 0.0496(5) -0.0055(4) -0.0148(5) 0.0072(4)
S2 0.0395(5) 0.0281(4) 0.0464(5) -0.0009(4) -0.0008(4) 0.0027(4)
O1 0.0535(16) 0.0388(14) 0.0439(14) -0.0102(12) -0.0090(12) 0.0085(11)
O2 0.0475(15) 0.0396(13) 0.0410(13) -0.0169(12) -0.0066(11) 0.0058(11)
N1 0.0346(16) 0.0280(14) 0.0427(16) -0.0063(12) -0.0066(13) 0.0005(12)
N2 0.0323(16) 0.0312(15) 0.0371(15) -0.0019(12) -0.0062(12) -0.0018(12)
C1 0.0301(18) 0.0315(17) 0.0289(17) -0.0010(15) 0.0045(14) -0.0056(14)
C2 0.038(2) 0.0342(18) 0.0325(18) -0.0005(15) 0.0032(15) -0.0045(15)
C3 0.041(2) 0.048(2) 0.041(2) 0.0036(17) -0.0057(17) -0.0026(17)
C4 0.032(2) 0.057(2) 0.050(2) -0.0019(18) -0.0008(18) -0.0114(19)
C5 0.037(2) 0.045(2) 0.047(2) -0.0115(17) 0.0063(17) -0.0070(17)
C6 0.042(2) 0.038(2) 0.0331(19) -0.0028(16) 0.0044(16) -0.0010(15)
C7 0.035(2) 0.0324(18) 0.0322(18) 0.0019(15) -0.0003(15) -0.0051(15)
C8 0.0289(18) 0.0287(17) 0.0384(18) 0.0060(14) 0.0033(15) -0.0024(15)
C9 0.045(2) 0.0400(19) 0.0338(18) 0.0037(17) -0.0032(16) -0.0013(15)
C10 0.0373(19) 0.0338(18) 0.0354(19) -0.0067(15) -0.0019(16) 0.0044(15)
C11 0.062(3) 0.046(2) 0.043(2) 0.001(2) -0.0073(19) 0.0019(17)
C12 0.077(3) 0.056(3) 0.058(3) 0.011(2) -0.025(2) 0.017(2)
C13 0.059(3) 0.043(2) 0.078(3) 0.010(2) -0.002(2) 0.014(2)
C14 0.054(3) 0.041(2) 0.054(2) 0.0064(19) 0.009(2) 0.0055(18)
C15 0.041(2) 0.040(2) 0.0371(19) -0.0008(17) 0.0039(16) 0.0043(16)
N3 0.0357(16) 0.0339(15) 0.0564(18) -0.0110(13) 0.0012(15) -0.0074(14)
C16 0.051(2) 0.040(2) 0.052(2) -0.0060(18) -0.0023(19) -0.0038(18)
C17 0.053(3) 0.066(3) 0.086(3) -0.002(2) 0.005(2) -0.018(2)
C18 0.046(2) 0.051(2) 0.053(2) -0.0111(18) -0.0063(19) -0.0081(18)
C19 0.062(3) 0.057(3) 0.058(3) -0.016(2) -0.007(2) 0.006(2)
C20 0.046(2) 0.053(2) 0.059(2) -0.0035(19) -0.001(2) -0.0003(19)
C21 0.076(3) 0.068(3) 0.080(3) 0.013(2) 0.008(3) -0.021(2)

loop_
_atom_type_symbol
_atom_type_description
_atom_type_scat_dispersion_real
_atom_type_scat_dispersion_imag
_atom_type_scat_source
C C 0.0033 0.0016 'International Tables Vol C Tables 4.2.6.8 and 6.1.1.4'
H H 0.0000 0.0000 'International Tables Vol C Tables 4.2.6.8 and 6.1.1.4'
N N 0.0061 0.0033 'International Tables Vol C Tables 4.2.6.8 and 6.1.1.4'
O O 0.0106 0.0060 'International Tables Vol C Tables 4.2.6.8 and 6.1.1.4'
S S 0.1246 0.1234 'International Tables Vol C Tables 4.2.6.8 and 6.1.1.4'

loop_
_geom_angle_atom_site_label_1
_geom_angle_atom_site_label_2
_geom_angle_atom_site_label_3
_geom_angle
C8 S1 C9 103.99(15)
C2 O1 H1 109.5
C7 N1 N2 121.1(3)
C7 N1 H1A 119.4
N2 N1 H1A 119.4
C8 N2 N1 111.2(3)
C2 C1 C6 117.7(3)
C2 C1 C7 119.0(3)
C6 C1 C7 123.2(3)
O1 C2 C3 117.7(3)
O1 C2 C1 122.1(3)
C3 C2 C1 120.3(3)
C4 C3 C2 120.4(3)
C4 C3 H3 119.8
C2 C3 H3 119.8
C3 C4 C5 120.5(3)
C3 C4 H4 119.8
C5 C4 H4 119.8
C6 C5 C4 119.6(3)
C6 C5 H5 120.2
C4 C5 H5 120.2
C5 C6 C1 121.6(3)
C5 C6 H6 119.2
C1 C6 H6 119.2
O2 C7 N1 121.2(3)
O2 C7 C1 121.0(3)
N1 C7 C1 117.8(3)
N2 C8 S2 127.6(2)
N2 C8 S1 109.0(2)
S2 C8 S1 123.40(18)
C10 C9 S1 115.5(2)
C10 C9 H9A 108.4
S1 C9 H9A 108.4
C10 C9 H9B 108.4
S1 C9 H9B 108.4
H9A C9 H9B 107.5
C15 C10 C11 118.2(3)
C15 C10 C9 121.7(3)
C11 C10 C9 120.0(3)
C12 C11 C10 120.2(4)
C12 C11 H11 119.9
C10 C11 H11 119.9
C13 C12 C11 121.0(4)
C13 C12 H12 119.5
C11 C12 H12 119.5
C12 C13 C14 119.4(4)
C12 C13 H13 120.3
C14 C13 H13 120.3
C13 C14 C15 120.1(4)
C13 C14 H14 120.0
C15 C14 H14 120.0
C14 C15 C10 121.2(3)
C14 C15 H15 119.4
C10 C15 H15 119.4
C18 N3 C20 114.7(3)
C18 N3 C16 114.6(3)
C20 N3 C16 107.3(3)
C18 N3 H3A 106.6
C20 N3 H3A 106.6
C16 N3 H3A 106.6
C17 C16 N3 112.5(3)
C17 C16 H16A 109.1
N3 C16 H16A 109.1
C17 C16 H16B 109.1
N3 C16 H16B 109.1
H16A C16 H16B 107.8
C16 C17 H17A 109.5
C16 C17 H17B 109.5
H17A C17 H17B 109.5
C16 C17 H17C 109.5
H17A C17 H17C 109.5
H17B C17 H17C 109.5
N3 C18 C19 114.8(3)
N3 C18 H18A 108.6
C19 C18 H18A 108.6
N3 C18 H18B 108.6
C19 C18 H18B 108.6
H18A C18 H18B 107.6
C18 C19 H19A 109.5
C18 C19 H19B 109.5
H19A C19 H19B 109.5
C18 C19 H19C 109.5
H19A C19 H19C 109.5
H19B C19 H19C 109.5
C21 C20 N3 114.4(3)
C21 C20 H20A 108.7
N3 C20 H20A 108.7
C21 C20 H20B 108.7
N3 C20 H20B 108.7
H20A C20 H20B 107.6
C20 C21 H21A 109.5
C20 C21 H21B 109.5
H21A C21 H21B 109.5
C20 C21 H21C 109.5
H21A C21 H21C 109.5
H21B C21 H21C 109.5

loop_
_geom_bond_atom_site_label_1
_geom_bond_atom_site_label_2
_geom_bond_distance
S1 C8 1.793(3)
S1 C9 1.807(3)
S2 C8 1.699(3)
O1 C2 1.353(4)
O1 H1 0.8400
O2 C7 1.258(4)
N1 C7 1.328(4)
N1 N2 1.395(3)
N1 H1A 0.8800
N2 C8 1.313(4)
C1 C2 1.400(4)
C1 C6 1.407(4)
C1 C7 1.485(4)
C2 C3 1.392(5)
C3 C4 1.374(5)
C3 H3 0.9500
C4 C5 1.379(5)
C4 H4 0.9500
C5 C6 1.374(4)
C5 H5 0.9500
C6 H6 0.9500
C9 C10 1.499(4)
C9 H9A 0.9900
C9 H9B 0.9900
C10 C15 1.387(4)
C10 C11 1.389(5)
C11 C12 1.387(5)
C11 H11 0.9500
C12 C13 1.365(6)
C12 H12 0.9500
C13 C14 1.379(5)
C13 H13 0.9500
C14 C15 1.379(5)
C14 H14 0.9500
C15 H15 0.9500
N3 C18 1.498(4)
N3 C20 1.502(4)
N3 C16 1.502(4)
N3 H3A 0.9300
C16 C17 1.471(5)
C16 H16A 0.9900
C16 H16B 0.9900
C17 H17A 0.9800
C17 H17B 0.9800
C17 H17C 0.9800
C18 C19 1.523(5)
C18 H18A 0.9900
C18 H18B 0.9900
C19 H19A 0.9800
C19 H19B 0.9800
C19 H19C 0.9800
C20 C21 1.470(5)
C20 H20A 0.9900
C20 H20B 0.9900
C21 H21A 0.9800
C21 H21B 0.9800
C21 H21C 0.9800

loop_
_geom_hbond_atom_site_label_D
_geom_hbond_atom_site_label_H
_geom_hbond_atom_site_label_A
_geom_hbond_site_symmetry_A
_geom_hbond_distance_DH
_geom_hbond_distance_HA
_geom_hbond_distance_DA
_geom_hbond_angle_DHA
O1 H1 O2 . 0.84 1.79 2.538(3) 147.4
N1 H1A S2 . 0.88 2.39 2.855(3) 113.5
N3 H3A O2 . 0.93 2.18 2.929(3) 137.0
N3 H3A N2 . 0.93 2.27 3.094(4) 147.8
C9 H9A S2 . 0.99 2.59 3.200(3) 119.9
C21 H21A O1 6_556 0.98 2.56 3.377(5) 141.3

loop_
_geom_torsion_atom_site_label_1
_geom_torsion_atom_site_label_2
_geom_torsion_atom_site_label_3
_geom_torsion_atom_site_label_4
_geom_torsion
C7 N1 N2 C8 -172.4(3)
C6 C1 C2 O1 -179.7(3)
C7 C1 C2 O1 -3.5(4)
C6 C1 C2 C3 -0.5(4)
C7 C1 C2 C3 175.7(3)
O1 C2 C3 C4 178.9(3)
C1 C2 C3 C4 -0.3(5)
C2 C3 C4 C5 0.7(5)
C3 C4 C5 C6 -0.3(5)
C4 C5 C6 C1 -0.6(5)
C2 C1 C6 C5 0.9(5)
C7 C1 C6 C5 -175.1(3)
N2 N1 C7 O2 -8.7(5)
N2 N1 C7 C1 169.2(3)
C2 C1 C7 O2 0.4(4)
C6 C1 C7 O2 176.4(3)
C2 C1 C7 N1 -177.5(3)
C6 C1 C7 N1 -1.5(4)
N1 N2 C8 S2 -2.5(4)
N1 N2 C8 S1 176.84(19)
C9 S1 C8 N2 -167.1(2)
C9 S1 C8 S2 12.3(2)
C8 S1 C9 C10 -105.5(3)
S1 C9 C10 C15 48.7(4)
S1 C9 C10 C11 -134.3(3)
C15 C10 C11 C12 0.9(5)
C9 C10 C11 C12 -176.2(3)
C10 C11 C12 C13 -0.2(6)
C11 C12 C13 C14 -0.6(6)
C12 C13 C14 C15 0.6(6)
C13 C14 C15 C10 0.1(5)
C11 C10 C15 C14 -0.9(5)
C9 C10 C15 C14 176.2(3)
C18 N3 C16 C17 -64.9(4)
C20 N3 C16 C17 166.6(3)
C20 N3 C18 C19 62.5(4)
C16 N3 C18 C19 -62.2(4)
C18 N3 C20 C21 58.6(4)
C16 N3 C20 C21 -172.9(3)

loop_
_cod_related_entry_id
_cod_related_entry_database
_cod_related_entry_code
1 ChemSpider 26000923
